data_7715669
loop_
_publ_author_name
'Srivastava, Navdeep'
'Singh, Amrendra K.'

_publ_section_title
;
 Protic- or anionic-NHCs with a classical-NHC in a single
 [Ru(CNC)(PPh<sub>3</sub>)<sub>2</sub>Cl]Cl pincer complex: direct
 comparison of structure &amp; electronic properties and heterolytic
 H<sub>2</sub> splitting.
;
_journal_issue 16
_journal_name_full 'Dalton transactions (Cambridge, England : 2003)'
_journal_page_first 6870
_journal_page_last 6874
_journal_paper_doi 10.1039/d4dt00623b
_journal_volume 53
_journal_year 2024
_chemical_formula_moiety 'C56 H44 Cl N5 P2 Ru, C H4 O, C4 H10 O'
_chemical_formula_sum 'C61 H58 Cl N5 O2 P2 Ru'
_chemical_formula_weight 1091.58
_space_group_crystal_system monoclinic
_space_group_IT_number 14
_space_group_name_Hall '-P 2yn'
_space_group_name_H-M_alt 'P 1 21/n 1'
_atom_sites_solution_hydrogens geom
_atom_sites_solution_primary dual
_audit_creation_date 2022-09-27
_audit_creation_method
;
Olex2 1.5
(compiled 2022.04.07 svn.rca3783a0 for OlexSys, GUI svn.r6498)
;
_audit_update_record
;
2024-02-28 deposited with the CCDC.	2024-04-04 downloaded from the CCDC.
;
_cell_angle_alpha 90
_cell_angle_beta 93.432(2)
_cell_angle_gamma 90
_cell_formula_units_Z 4
_cell_length_a 13.1379(4)
_cell_length_b 24.4204(6)
_cell_length_c 17.1734(3)
_cell_measurement_reflns_used 20470
_cell_measurement_temperature 293(2)
_cell_measurement_theta_max 27.6710
_cell_measurement_theta_min 2.1770
_cell_volume 5499.9(2)
_computing_cell_refinement 'CrysAlisPro 1.171.41.93a (Rigaku OD, 2020)'
_computing_data_collection 'CrysAlisPro 1.171.41.93a (Rigaku OD, 2020)'
_computing_data_reduction 'CrysAlisPro 1.171.41.93a (Rigaku OD, 2020)'
_computing_molecular_graphics 'Olex2 1.5 (Dolomanov et al., 2009)'
_computing_publication_material 'Olex2 1.5 (Dolomanov et al., 2009)'
_computing_structure_refinement 'SHELXL 2018/3 (Sheldrick, 2015)'
_computing_structure_solution 'SHELXT 2018/2 (Sheldrick, 2018)'
_diffrn_ambient_temperature 293(2)
_diffrn_detector 'CCD plate'
_diffrn_detector_area_resol_mean 16.0309
_diffrn_detector_type Eos
_diffrn_measured_fraction_theta_full 0.999
_diffrn_measured_fraction_theta_max 0.999
_diffrn_measurement_details
;
List of Runs (angles in degrees, time in seconds):

  # Type    Start    End  Width  t~exp~   \w     \q     \k     \f   Frames
#--------------------------------------------------------------------------
  1  \w    -45.00  49.00   0.50   28.00    --   18.09 -78.00-103.00  188
  2  \w    -45.00  11.00   0.50   28.00    --  -19.42 -78.00-103.00  112
  3  \w    -50.00  24.00   0.50   28.00    --  -19.42  78.00  21.00  148
  4  \w     35.00  94.00   0.50   28.00    --   18.09 178.00-150.00  118
  5  \w     -3.00  87.00   0.50   28.00    --   18.09  57.00-120.00  180
  6  \w    -63.00  54.00   0.50   28.00    --  -19.42  19.00-180.00  234
  7  \w    -49.00  41.00   0.50   28.00    --  -19.42  77.00 -90.00  180
;
_diffrn_measurement_device 'four-circle diffractometer'
_diffrn_measurement_device_type 'SuperNova, Dual, Cu at home/near, Eos'
_diffrn_measurement_method '\w scans'
_diffrn_orient_matrix_type 'CrysAlisPro convention (1999,Acta A55,543-557)'
_diffrn_orient_matrix_UB_11 0.0344692000
_diffrn_orient_matrix_UB_12 -0.0182778000
_diffrn_orient_matrix_UB_13 -0.0168047000
_diffrn_orient_matrix_UB_21 -0.0009364000
_diffrn_orient_matrix_UB_22 0.0164344000
_diffrn_orient_matrix_UB_23 -0.0340609000
_diffrn_orient_matrix_UB_31 0.0417430000
_diffrn_orient_matrix_UB_32 0.0154548000
_diffrn_orient_matrix_UB_33 0.0163467000
_diffrn_radiation_monochromator mirror
_diffrn_radiation_probe x-ray
_diffrn_radiation_type 'Mo K\a'
_diffrn_radiation_wavelength 0.71073
_diffrn_reflns_av_R_equivalents 0.1022
_diffrn_reflns_av_unetI/netI 0.0635
_diffrn_reflns_Laue_measured_fraction_full 0.999
_diffrn_reflns_Laue_measured_fraction_max 0.999
_diffrn_reflns_limit_h_max 16
_diffrn_reflns_limit_h_min -15
_diffrn_reflns_limit_k_max 30
_diffrn_reflns_limit_k_min -28
_diffrn_reflns_limit_l_max 21
_diffrn_reflns_limit_l_min -21
_diffrn_reflns_number 56057
_diffrn_reflns_point_group_measured_fraction_full 0.999
_diffrn_reflns_point_group_measured_fraction_max 0.999
_diffrn_reflns_theta_full 25.242
_diffrn_reflns_theta_max 26.021
_diffrn_reflns_theta_min 2.177
_diffrn_source 'micro-focus sealed X-ray tube'
_diffrn_source_type 'SuperNova (Mo) X-ray Source'
_exptl_absorpt_coefficient_mu 0.439
_exptl_absorpt_correction_T_max 0.934
_exptl_absorpt_correction_T_min 0.897
_exptl_absorpt_correction_type analytical
_exptl_absorpt_process_details
;
CrysAlisPro 1.171.41.93a (Rigaku Oxford Diffraction, 2020)
Analytical numeric absorption correction using a multifaceted crystal
model based on expressions derived by R.C. Clark & J.S. Reid.
(Clark, R. C. & Reid, J. S. (1995). Acta Cryst. A51, 887-897)
Empirical absorption correction using spherical harmonics,
implemented in SCALE3 ABSPACK scaling algorithm.
;
_exptl_crystal_colour orange
_exptl_crystal_colour_primary orange
_exptl_crystal_density_diffrn 1.318
_exptl_crystal_description irregular
_exptl_crystal_F_000 2264
_exptl_crystal_size_max 0.33
_exptl_crystal_size_mid 0.29
_exptl_crystal_size_min 0.2
_refine_diff_density_max 0.709
_refine_diff_density_min -0.583
_refine_diff_density_rms 0.070
_refine_ls_extinction_method none
_refine_ls_goodness_of_fit_ref 1.076
_refine_ls_hydrogen_treatment constr
_refine_ls_matrix_type full
_refine_ls_number_parameters 654
_refine_ls_number_reflns 10821
_refine_ls_number_restraints 0
_refine_ls_restrained_S_all 1.076
_refine_ls_R_factor_all 0.0854
_refine_ls_R_factor_gt 0.0621
_refine_ls_shift/su_max 0.001
_refine_ls_shift/su_mean 0.000
_refine_ls_structure_factor_coef Fsqd
_refine_ls_weighting_details 'w=1/[\s^2^(Fo^2^)+(0.0683P)^2^+3.4231P] where P=(Fo^2^+2Fc^2^)/3'
_refine_ls_weighting_scheme calc
_refine_ls_wR_factor_gt 0.1546
_refine_ls_wR_factor_ref 0.1715
_reflns_Friedel_coverage 0.000
_reflns_number_gt 7920
_reflns_number_total 10821
_reflns_threshold_expression 'I > 2\s(I)'
_cod_data_source_file d4dt00623b2.cif
_cod_data_source_block aks258a1
_cod_depositor_comments 'Adding full bibliography for 7715668--7715671.cif.'
_cod_database_code 7715669
_shelx_shelxl_version_number 2018/3
_chemical_oxdiff_formula 'C22 H15 N3 O2 P2 Cl2 Ru1'
_shelx_space_group_comment
;
The symmetry employed for this shelxl refinement is uniquely defined
by the following loop, which should always be used as a source of
symmetry information in preference to the above space-group names.
They are only intended as comments.
;
_shelx_estimated_absorpt_t_max 0.917
_shelx_estimated_absorpt_t_min 0.869
_olex2_refinement_description
;
1. Fixed Uiso
 At 1.2 times of:
  All C(H) groups, All C(H,H) groups
 At 1.5 times of:
  All C(H,H,H) groups, All O(H) groups
2.a Secondary CH2 refined with riding coordinates:
 C4S(H4SA,H4SB), C3S(H3SA,H3SB)
2.b Aromatic/amide H refined with riding coordinates:
 C50(H50), C49(H49), C48(H48), C28(H28), C40(H40), C56(H56), C46(H46),
 C26(H26), C17(H17), C47(H47), C20(H20), C7(H7), C32(H32), C52(H52), C16(H16),
 C19(H19), C18(H18), C23(H23), C5(H5), C38(H38), C22(H22), C6(H6), C29(H29),
 C55(H55), C24(H24), C34(H34), C15(H15), C13(H13), C41(H41), C25(H25), C31(H31),
  C54(H54), C44(H44), C36(H36), C42(H42), C53(H53), C30(H30), C35(H35),
 C37(H37), C14(H14), C43(H43)
2.c Idealised Me refined as rotating group:
 C12(H12A,H12B,H12C), C1S(H1SA,H1SB,H1SC), C2S(H2SA,H2SB,H2SC), C5S(H5SA,H5SB,
 H5SC)
2.d Idealised tetrahedral OH refined as rotating group:
 O1S(H1S)
;
_olex2_submission_special_instructions 'No special instructions were received'
_oxdiff_exptl_absorpt_empirical_details
;
Empirical correction (ABSPACK) includes:
- Absorption correction using spherical harmonics
- Frame scaling
- B-factor correction
;
_oxdiff_exptl_absorpt_empirical_full_max 3.396
_oxdiff_exptl_absorpt_empirical_full_min 0.459

loop_
_space_group_symop_operation_xyz
'x, y, z'
'-x+1/2, y+1/2, -z+1/2'
'-x, -y, -z'
'x-1/2, -y-1/2, z-1/2'

loop_
_atom_site_label
_atom_site_type_symbol
_atom_site_fract_x
_atom_site_fract_y
_atom_site_fract_z
_atom_site_U_iso_or_equiv
_atom_site_adp_type
_atom_site_occupancy
_atom_site_site_symmetry_order
_atom_site_calc_flag
_atom_site_refinement_flags_posn
_atom_site_refinement_flags_adp
_atom_site_refinement_flags_occupancy
_atom_site_disorder_assembly
_atom_site_disorder_group
Ru1 Ru 0.44728(2) 0.62266(2) 0.65183(2) 0.04817(13) Uani 1 1 d . . . . .
P1 P 0.57108(8) 0.57593(5) 0.73315(6) 0.0528(3) Uani 1 1 d . . . . .
P2 P 0.32946(8) 0.66818(5) 0.56418(6) 0.0545(3) Uani 1 1 d . . . . .
Cl1 Cl 0.52732(10) 0.58404(5) 0.53924(6) 0.0698(3) Uani 1 1 d . . . . .
N2 N 0.4946(3) 0.72357(15) 0.7335(2) 0.0601(9) Uani 1 1 d . . . . .
N3 N 0.3828(3) 0.65422(16) 0.74361(19) 0.0548(9) Uani 1 1 d . . . . .
N1 N 0.6004(3) 0.72464(17) 0.6361(2) 0.0664(10) Uani 1 1 d . . . . .
N4 N 0.2853(3) 0.57727(17) 0.7376(2) 0.0612(9) Uani 1 1 d . . . . .
N5 N 0.3089(3) 0.51363(16) 0.6525(2) 0.0651(10) Uani 1 1 d . . . . .
C1 C 0.5287(3) 0.69514(19) 0.6666(2) 0.0566(10) Uani 1 1 d . . . . .
C21 C 0.5546(3) 0.50164(19) 0.7420(3) 0.0604(11) Uani 1 1 d . . . . .
C45 C 0.3702(3) 0.69958(18) 0.4739(2) 0.0550(10) Uani 1 1 d . . . . .
C33 C 0.7056(3) 0.5776(2) 0.7105(3) 0.0607(11) Uani 1 1 d . . . . .
C27 C 0.5775(4) 0.6021(2) 0.8334(3) 0.0624(11) Uani 1 1 d . . . . .
C51 C 0.2739(3) 0.7276(2) 0.6111(3) 0.0671(13) Uani 1 1 d . . . . .
C4 C 0.4163(3) 0.7026(2) 0.7741(3) 0.0613(11) Uani 1 1 d . . . . .
C8 C 0.3057(3) 0.6267(2) 0.7758(3) 0.0613(11) Uani 1 1 d . . . . .
C50 C 0.3013(4) 0.7138(2) 0.4154(3) 0.0690(12) Uani 1 1 d . . . . .
H50 H 0.232937 0.705137 0.419777 0.083 Uiso 1 1 calc R U . . .
C3 C 0.5504(4) 0.7721(2) 0.7417(3) 0.0731(14) Uani 1 1 d . . . . .
C11 C 0.3434(3) 0.56392(19) 0.6738(2) 0.0582(11) Uani 1 1 d . . . . .
C49 C 0.3298(5) 0.7406(2) 0.3500(3) 0.0808(15) Uani 1 1 d . . . . .
H49 H 0.280782 0.749485 0.310715 0.097 Uiso 1 1 calc R U . . .
C48 C 0.4286(5) 0.7541(2) 0.3419(3) 0.0828(15) Uani 1 1 d . . . . .
H48 H 0.447482 0.773489 0.298468 0.099 Uiso 1 1 calc R U . . .
C28 C 0.4989(4) 0.5931(2) 0.8818(3) 0.0767(14) Uani 1 1 d . . . . .
H28 H 0.444309 0.571174 0.864512 0.092 Uiso 1 1 calc R U . . .
C40 C 0.2469(5) 0.5786(2) 0.4884(3) 0.0862(17) Uani 1 1 d . . . . .
H40 H 0.315360 0.569007 0.487574 0.103 Uiso 1 1 calc R U . . .
C39 C 0.2207(4) 0.6270(2) 0.5238(3) 0.0702(14) Uani 1 1 d . . . . .
C2 C 0.6140(4) 0.7717(2) 0.6804(3) 0.0753(14) Uani 1 1 d . . . . .
C56 C 0.3157(4) 0.7788(2) 0.6014(3) 0.0790(15) Uani 1 1 d . . . . .
H56 H 0.366979 0.783154 0.566822 0.095 Uiso 1 1 calc R U . . .
C46 C 0.4717(4) 0.7119(2) 0.4655(3) 0.0742(14) Uani 1 1 d . . . . .
H46 H 0.520829 0.702114 0.504297 0.089 Uiso 1 1 calc R U . . .
C9 C 0.2188(3) 0.5344(2) 0.7539(3) 0.0709(14) Uani 1 1 d . . . . .
C26 C 0.5316(5) 0.4746(2) 0.8088(3) 0.0942(18) Uani 1 1 d . . . . .
H26 H 0.521875 0.494417 0.854013 0.113 Uiso 1 1 calc R U . . .
C17 C 0.5518(5) 0.8150(2) 0.7962(4) 0.099(2) Uani 1 1 d . . . . .
H17 H 0.509543 0.815552 0.837714 0.118 Uiso 1 1 calc R U . . .
C12 C 0.3477(4) 0.4808(2) 0.5907(3) 0.0828(15) Uani 1 1 d . . . . .
H12A H 0.294294 0.474538 0.551118 0.124 Uiso 1 1 calc R U . . .
H12B H 0.371594 0.446349 0.611594 0.124 Uiso 1 1 calc R U . . .
H12C H 0.403018 0.499766 0.568452 0.124 Uiso 1 1 calc R U . . .
C47 C 0.5001(4) 0.7387(3) 0.3991(3) 0.0904(17) Uani 1 1 d . . . . .
H47 H 0.568587 0.746454 0.393311 0.109 Uiso 1 1 calc R U . . .
C20 C 0.6826(5) 0.8148(3) 0.6699(4) 0.103(2) Uani 1 1 d . . . . .
H20 H 0.725326 0.814882 0.628593 0.124 Uiso 1 1 calc R U . . .
C7 C 0.2587(4) 0.6476(3) 0.8391(3) 0.0856(17) Uani 1 1 d . . . . .
H7 H 0.205294 0.629189 0.860759 0.103 Uiso 1 1 calc R U . . .
C32 C 0.6555(5) 0.6355(2) 0.8605(3) 0.0889(17) Uani 1 1 d . . . . .
H32 H 0.708386 0.643057 0.828415 0.107 Uiso 1 1 calc R U . . .
C52 C 0.1982(4) 0.7215(3) 0.6638(3) 0.0866(17) Uani 1 1 d . . . . .
H52 H 0.170079 0.687432 0.673637 0.104 Uiso 1 1 calc R U . . .
C16 C 0.1513(4) 0.5261(3) 0.8128(3) 0.0895(18) Uani 1 1 d . . . . .
H16 H 0.141938 0.552033 0.851387 0.107 Uiso 1 1 calc R U . . .
C10 C 0.2335(4) 0.4944(2) 0.6991(3) 0.0719(13) Uani 1 1 d . . . . .
C19 C 0.6840(7) 0.8571(3) 0.7234(6) 0.125(3) Uani 1 1 d . . . . .
H19 H 0.728764 0.886208 0.718167 0.150 Uiso 1 1 calc R U . . .
C18 C 0.6214(6) 0.8570(3) 0.7834(5) 0.116(3) Uani 1 1 d . . . . .
H18 H 0.624965 0.886331 0.817875 0.139 Uiso 1 1 calc R U . . .
C23 C 0.5622(5) 0.4136(2) 0.6787(4) 0.0888(16) Uani 1 1 d . . . . .
H23 H 0.573131 0.393578 0.633878 0.107 Uiso 1 1 calc R U . . .
C5 C 0.3720(4) 0.7254(3) 0.8380(3) 0.0844(17) Uani 1 1 d . . . . .
H5 H 0.394419 0.758674 0.859013 0.101 Uiso 1 1 calc R U . . .
C38 C 0.7426(4) 0.6136(2) 0.6601(3) 0.0828(16) Uani 1 1 d . . . . .
H38 H 0.698653 0.638013 0.633596 0.099 Uiso 1 1 calc R U . . .
C22 C 0.5692(4) 0.4697(2) 0.6773(3) 0.0784(15) Uani 1 1 d . . . . .
H22 H 0.584412 0.486876 0.631081 0.094 Uiso 1 1 calc R U . . .
C6 C 0.2941(5) 0.6971(3) 0.8690(3) 0.096(2) Uani 1 1 d . . . . .
H6 H 0.263821 0.711700 0.911881 0.115 Uiso 1 1 calc R U . . .
C29 C 0.4994(5) 0.6164(3) 0.9562(3) 0.104(2) Uani 1 1 d . . . . .
H29 H 0.445822 0.609931 0.988086 0.125 Uiso 1 1 calc R U . . .
C55 C 0.2827(6) 0.8238(3) 0.6423(4) 0.110(2) Uani 1 1 d . . . . .
H55 H 0.311893 0.857946 0.634761 0.132 Uiso 1 1 calc R U . . .
C24 C 0.5398(5) 0.3874(2) 0.7442(4) 0.0959(19) Uani 1 1 d . . . . .
H24 H 0.535957 0.349399 0.745308 0.115 Uiso 1 1 calc R U . . .
C34 C 0.7732(4) 0.5413(3) 0.7478(4) 0.099(2) Uani 1 1 d . . . . .
H34 H 0.749329 0.515664 0.782282 0.118 Uiso 1 1 calc R U . . .
C15 C 0.0993(5) 0.4769(4) 0.8100(5) 0.116(3) Uani 1 1 d . . . . .
H15 H 0.053117 0.470067 0.847745 0.139 Uiso 1 1 calc R U . . .
C13 C 0.1807(4) 0.4460(3) 0.6972(4) 0.0958(19) Uani 1 1 d . . . . .
H13 H 0.189838 0.419527 0.659324 0.115 Uiso 1 1 calc R U . . .
C41 C 0.1728(7) 0.5436(3) 0.4537(4) 0.120(3) Uani 1 1 d . . . . .
H41 H 0.190704 0.511133 0.429818 0.144 Uiso 1 1 calc R U . . .
C25 C 0.5227(6) 0.4177(3) 0.8095(4) 0.115(2) Uani 1 1 d . . . . .
H25 H 0.504934 0.400080 0.854698 0.137 Uiso 1 1 calc R U . . .
C31 C 0.6576(6) 0.6580(3) 0.9332(4) 0.115(2) Uani 1 1 d . . . . .
H31 H 0.712540 0.679839 0.949996 0.138 Uiso 1 1 calc R U . . .
C54 C 0.2083(6) 0.8184(4) 0.6932(4) 0.115(3) Uani 1 1 d . . . . .
H54 H 0.187304 0.848361 0.721406 0.139 Uiso 1 1 calc R U . . .
C44 C 0.1191(4) 0.6425(4) 0.5238(4) 0.115(3) Uani 1 1 d . . . . .
H44 H 0.101069 0.675778 0.545545 0.138 Uiso 1 1 calc R U . . .
C36 C 0.9114(5) 0.5808(4) 0.6850(5) 0.118(3) Uani 1 1 d . . . . .
H36 H 0.980860 0.583394 0.677738 0.142 Uiso 1 1 calc R U . . .
C42 C 0.0709(7) 0.5595(5) 0.4562(5) 0.149(4) Uani 1 1 d . . . . .
H42 H 0.020125 0.536842 0.434074 0.179 Uiso 1 1 calc R U . . .
C53 C 0.1659(5) 0.7695(4) 0.7021(4) 0.116(3) Uani 1 1 d . . . . .
H53 H 0.112422 0.766665 0.734943 0.139 Uiso 1 1 calc R U . . .
C30 C 0.5811(6) 0.6492(3) 0.9820(4) 0.115(2) Uani 1 1 d . . . . .
H30 H 0.583539 0.664823 1.031485 0.138 Uiso 1 1 calc R U . . .
C35 C 0.8760(5) 0.5429(4) 0.7343(5) 0.128(3) Uani 1 1 d . . . . .
H35 H 0.920677 0.517941 0.758891 0.154 Uiso 1 1 calc R U . . .
C37 C 0.8458(5) 0.6144(3) 0.6472(5) 0.115(2) Uani 1 1 d . . . . .
H37 H 0.869687 0.639043 0.611287 0.138 Uiso 1 1 calc R U . . .
C14 C 0.1119(6) 0.4388(4) 0.7560(6) 0.122(3) Uani 1 1 d . . . . .
H14 H 0.074163 0.406661 0.757191 0.146 Uiso 1 1 calc R U . . .
C43 C 0.0442(6) 0.6075(5) 0.4905(4) 0.138(4) Uani 1 1 d . . . . .
H43 H -0.024295 0.616925 0.491769 0.166 Uiso 1 1 calc R U . . .
O1S O 0.7350(5) 0.7190(4) 0.5151(5) 0.203(4) Uani 1 1 d . . . . .
H1S H 0.793194 0.723624 0.533950 0.305 Uiso 1 1 calc R U . . .
O2S O 0.1259(9) 0.5668(5) 0.9907(5) 0.211(4) Uani 1 1 d . . . . .
C1S C 0.7303(9) 0.6581(6) 0.4567(8) 0.213(6) Uani 1 1 d . . . . .
H1SA H 0.670007 0.658621 0.422239 0.320 Uiso 1 1 calc R U . . .
H1SB H 0.728889 0.626574 0.490008 0.320 Uiso 1 1 calc R U . . .
H1SC H 0.789472 0.656505 0.426592 0.320 Uiso 1 1 calc R U . . .
C4S C 0.0473(12) 0.6017(10) 1.0117(8) 0.261(10) Uani 1 1 d . . . . .
H4SA H 0.017415 0.586068 1.056966 0.313 Uiso 1 1 calc R U . . .
H4SB H 0.077732 0.636396 1.027785 0.313 Uiso 1 1 calc R U . . .
C2S C 0.2599(14) 0.5050(8) 1.0128(11) 0.282(11) Uani 1 1 d . . . . .
H2SA H 0.295350 0.516956 0.968553 0.424 Uiso 1 1 calc R U . . .
H2SB H 0.220910 0.472782 0.999141 0.424 Uiso 1 1 calc R U . . .
H2SC H 0.308451 0.496690 1.055190 0.424 Uiso 1 1 calc R U . . .
C3S C 0.1917(18) 0.5483(10) 1.0364(9) 0.302(13) Uani 1 1 d . . . . .
H3SA H 0.157687 0.534855 1.081189 0.363 Uiso 1 1 calc R U . . .
H3SB H 0.234135 0.578789 1.054477 0.363 Uiso 1 1 calc R U . . .
C5S C -0.0293(13) 0.6123(7) 0.9574(12) 0.279(9) Uani 1 1 d . . . . .
H5SA H -0.001350 0.619173 0.908016 0.418 Uiso 1 1 calc R U . . .
H5SB H -0.066701 0.643824 0.972948 0.418 Uiso 1 1 calc R U . . .
H5SC H -0.074252 0.581268 0.952932 0.418 Uiso 1 1 calc R U . . .

loop_
_atom_site_aniso_label
_atom_site_aniso_U_11
_atom_site_aniso_U_22
_atom_site_aniso_U_33
_atom_site_aniso_U_23
_atom_site_aniso_U_13
_atom_site_aniso_U_12
Ru1 0.0537(2) 0.0534(2) 0.03832(19) -0.00651(13) 0.01003(14) 0.00007(14)
P1 0.0591(7) 0.0586(7) 0.0414(5) -0.0014(5) 0.0082(4) 0.0012(5)
P2 0.0563(6) 0.0650(7) 0.0425(6) -0.0066(5) 0.0061(4) 0.0000(5)
Cl1 0.0874(8) 0.0760(8) 0.0483(6) -0.0098(5) 0.0223(5) 0.0061(6)
N2 0.065(2) 0.056(2) 0.057(2) -0.0100(17) -0.0097(17) 0.0037(18)
N3 0.059(2) 0.069(2) 0.0369(17) -0.0092(16) 0.0074(14) 0.0027(18)
N1 0.063(2) 0.069(3) 0.067(2) 0.009(2) -0.0012(18) -0.0101(19)
N4 0.057(2) 0.077(3) 0.051(2) -0.0027(18) 0.0110(16) -0.0103(19)
N5 0.069(2) 0.059(2) 0.067(2) -0.0003(19) 0.0020(18) -0.0076(19)
C1 0.057(3) 0.063(3) 0.049(2) -0.004(2) -0.0025(18) 0.008(2)
C21 0.068(3) 0.058(3) 0.055(2) 0.002(2) 0.006(2) 0.005(2)
C45 0.067(3) 0.052(2) 0.046(2) -0.0085(19) 0.0054(19) 0.000(2)
C33 0.057(3) 0.069(3) 0.056(3) -0.001(2) 0.006(2) 0.006(2)
C27 0.073(3) 0.066(3) 0.049(2) -0.003(2) 0.004(2) -0.001(2)
C51 0.063(3) 0.088(4) 0.050(3) -0.009(2) 0.002(2) 0.016(3)
C4 0.061(3) 0.068(3) 0.055(2) -0.018(2) 0.000(2) 0.009(2)
C8 0.060(3) 0.078(3) 0.047(2) -0.004(2) 0.012(2) 0.005(2)
C50 0.077(3) 0.073(3) 0.057(3) 0.002(2) 0.001(2) 0.004(3)
C3 0.079(3) 0.056(3) 0.080(3) -0.007(3) -0.031(3) 0.003(2)
C11 0.060(3) 0.068(3) 0.048(2) -0.005(2) 0.0077(19) 0.004(2)
C49 0.095(4) 0.081(4) 0.064(3) 0.007(3) -0.009(3) 0.007(3)
C48 0.110(4) 0.087(4) 0.053(3) 0.010(3) 0.010(3) -0.004(3)
C28 0.081(3) 0.099(4) 0.050(3) -0.008(3) 0.006(2) -0.003(3)
C40 0.103(4) 0.083(4) 0.070(3) 0.000(3) -0.016(3) -0.028(3)
C39 0.066(3) 0.097(4) 0.047(3) 0.005(2) 0.001(2) -0.013(3)
C2 0.073(3) 0.071(3) 0.079(4) 0.008(3) -0.022(3) -0.006(3)
C56 0.087(4) 0.078(4) 0.072(3) -0.015(3) 0.001(3) 0.014(3)
C46 0.077(3) 0.101(4) 0.045(2) 0.004(3) 0.006(2) -0.004(3)
C9 0.047(3) 0.095(4) 0.072(3) 0.023(3) 0.005(2) -0.007(2)
C26 0.144(5) 0.074(4) 0.067(3) -0.004(3) 0.029(3) -0.014(4)
C17 0.107(4) 0.075(4) 0.109(5) -0.023(3) -0.040(4) 0.008(3)
C12 0.103(4) 0.062(3) 0.082(4) -0.013(3) -0.001(3) -0.002(3)
C47 0.083(4) 0.112(5) 0.078(4) 0.016(3) 0.016(3) -0.016(3)
C20 0.102(4) 0.077(4) 0.126(5) 0.022(4) -0.038(4) -0.028(3)
C7 0.075(3) 0.124(5) 0.060(3) -0.014(3) 0.029(3) 0.005(3)
C32 0.111(4) 0.096(4) 0.060(3) -0.015(3) 0.010(3) -0.034(3)
C52 0.080(4) 0.116(5) 0.066(3) -0.009(3) 0.016(3) 0.024(3)
C16 0.063(3) 0.120(5) 0.086(4) 0.031(4) 0.013(3) -0.007(3)
C10 0.063(3) 0.070(3) 0.081(3) 0.012(3) -0.006(2) -0.011(2)
C19 0.123(6) 0.077(5) 0.165(8) 0.009(5) -0.063(6) -0.031(4)
C18 0.127(6) 0.064(4) 0.149(8) -0.018(4) -0.062(5) -0.004(4)
C23 0.123(5) 0.067(4) 0.077(4) -0.011(3) 0.008(3) 0.011(3)
C5 0.088(4) 0.096(4) 0.070(3) -0.040(3) 0.009(3) 0.012(3)
C38 0.064(3) 0.097(4) 0.090(4) 0.020(3) 0.026(3) 0.008(3)
C22 0.119(4) 0.055(3) 0.063(3) 0.002(2) 0.020(3) 0.012(3)
C6 0.100(4) 0.123(5) 0.068(3) -0.040(4) 0.021(3) 0.022(4)
C29 0.112(5) 0.146(6) 0.056(3) -0.015(4) 0.021(3) 0.002(4)
C55 0.133(6) 0.085(5) 0.109(5) -0.039(4) -0.014(4) 0.027(4)
C24 0.130(5) 0.063(4) 0.094(5) 0.005(3) 0.001(4) 0.000(3)
C34 0.067(4) 0.124(5) 0.105(5) 0.028(4) -0.001(3) 0.011(3)
C15 0.066(4) 0.126(7) 0.157(8) 0.059(6) 0.017(4) -0.010(4)
C13 0.078(4) 0.088(4) 0.119(5) 0.021(4) -0.015(3) -0.016(3)
C41 0.165(7) 0.095(5) 0.092(5) 0.009(4) -0.047(5) -0.049(5)
C25 0.187(7) 0.070(4) 0.090(5) 0.017(4) 0.032(5) -0.020(4)
C31 0.150(6) 0.125(6) 0.070(4) -0.029(4) -0.001(4) -0.051(5)
C54 0.122(6) 0.132(7) 0.092(5) -0.044(5) 0.002(4) 0.039(5)
C44 0.065(4) 0.204(8) 0.076(4) -0.018(5) 0.011(3) -0.025(4)
C36 0.062(4) 0.168(8) 0.127(6) 0.012(6) 0.015(4) 0.011(4)
C42 0.134(7) 0.223(12) 0.088(5) 0.015(6) -0.014(5) -0.108(8)
C53 0.085(5) 0.179(9) 0.086(4) -0.031(5) 0.018(3) 0.044(5)
C30 0.152(6) 0.136(6) 0.058(4) -0.032(4) 0.009(4) -0.026(5)
C35 0.066(4) 0.185(9) 0.133(6) 0.037(6) -0.005(4) 0.020(5)
C37 0.079(4) 0.138(6) 0.131(6) 0.027(5) 0.038(4) 0.006(4)
C14 0.083(5) 0.105(6) 0.176(9) 0.059(6) -0.014(5) -0.028(4)
C43 0.084(5) 0.251(12) 0.081(5) -0.015(6) 0.007(4) -0.055(6)
O1S 0.149(5) 0.286(10) 0.180(7) 0.134(7) 0.056(5) 0.037(6)
O2S 0.244(10) 0.269(11) 0.118(6) 0.018(7) 0.012(6) 0.023(8)
C1S 0.202(11) 0.205(13) 0.237(15) 0.043(12) 0.040(10) 0.002(11)
C4S 0.181(13) 0.48(3) 0.131(11) -0.091(15) 0.058(9) 0.004(16)
C2S 0.28(2) 0.27(2) 0.28(2) 0.098(18) -0.123(16) 0.008(15)
C3S 0.42(4) 0.35(3) 0.122(11) 0.049(16) -0.079(16) -0.01(2)
C5S 0.27(2) 0.253(18) 0.31(2) -0.020(17) 0.041(17) 0.087(15)

loop_
_atom_type_symbol
_atom_type_description
_atom_type_scat_dispersion_real
_atom_type_scat_dispersion_imag
_atom_type_scat_source
C C 0.0033 0.0016 'International Tables Vol C Tables 4.2.6.8 and 6.1.1.4'
H H 0.0000 0.0000 'International Tables Vol C Tables 4.2.6.8 and 6.1.1.4'
Cl Cl 0.1484 0.1585 'International Tables Vol C Tables 4.2.6.8 and 6.1.1.4'
N N 0.0061 0.0033 'International Tables Vol C Tables 4.2.6.8 and 6.1.1.4'
O O 0.0106 0.0060 'International Tables Vol C Tables 4.2.6.8 and 6.1.1.4'
P P 0.1023 0.0942 'International Tables Vol C Tables 4.2.6.8 and 6.1.1.4'
Ru Ru -1.2594 0.8363 'International Tables Vol C Tables 4.2.6.8 and 6.1.1.4'

loop_
_exptl_crystal_face_index_h
_exptl_crystal_face_index_k
_exptl_crystal_face_index_l
_exptl_crystal_face_perp_dist
0 0 1 0.1438
14 -12 -15 0.1013
-18 -4 4 0.1572
1 -23 -18 0.1583
-4 22 18 0.0990
-9 19 17 0.1003
10 3 19 0.1603
-12 -8 -16 0.1488
-14 -20 -7 0.1647
0 1 -1 0.0706
0 -1 1 0.1247
-1 0 0 0.1561
1 0 0 0.1433
0 -1 0 0.1970
0 1 0 0.1352
13 25 -3 0.1153
0 0 -1 0.0844
18 4 -4 0.1316

loop_
_geom_angle_atom_site_label_1
_geom_angle_atom_site_label_2
_geom_angle_atom_site_label_3
_geom_angle
_geom_angle_site_symmetry_1
_geom_angle_site_symmetry_3
_geom_angle_publ_flag
P1 Ru1 Cl1 88.15(4) . . ?
P2 Ru1 P1 176.59(4) . . ?
P2 Ru1 Cl1 88.52(4) . . ?
N3 Ru1 P1 91.69(10) . . ?
N3 Ru1 P2 91.63(10) . . ?
N3 Ru1 Cl1 179.74(12) . . ?
N3 Ru1 C1 79.27(16) . . ?
N3 Ru1 C11 78.67(16) . . ?
C1 Ru1 P1 90.45(11) . . ?
C1 Ru1 P2 89.44(12) . . ?
C1 Ru1 Cl1 100.52(13) . . ?
C11 Ru1 P1 89.74(13) . . ?
C11 Ru1 P2 91.64(12) . . ?
C11 Ru1 Cl1 101.55(12) . . ?
C11 Ru1 C1 157.93(17) . . ?
C21 P1 Ru1 116.39(15) . . ?
C33 P1 Ru1 120.01(15) . . ?
C33 P1 C21 99.2(2) . . ?
C33 P1 C27 101.6(2) . . ?
C27 P1 Ru1 112.14(16) . . ?
C27 P1 C21 105.4(2) . . ?
C45 P2 Ru1 121.28(15) . . ?
C45 P2 C39 99.7(2) . . ?
C51 P2 Ru1 110.77(15) . . ?
C51 P2 C45 100.6(2) . . ?
C51 P2 C39 106.1(2) . . ?
C39 P2 Ru1 116.33(18) . . ?
C4 N2 C1 120.3(4) . . ?
C4 N2 C3 131.9(4) . . ?
C3 N2 C1 107.7(4) . . ?
C4 N3 Ru1 120.0(3) . . ?
C4 N3 C8 120.5(4) . . ?
C8 N3 Ru1 119.6(3) . . ?
C1 N1 C2 107.9(4) . . ?
C8 N4 C11 117.9(4) . . ?
C8 N4 C9 131.1(4) . . ?
C9 N4 C11 110.8(4) . . ?
C11 N5 C12 125.1(4) . . ?
C11 N5 C10 112.9(4) . . ?
C10 N5 C12 121.9(4) . . ?
N2 C1 Ru1 109.0(3) . . ?
N1 C1 Ru1 142.4(3) . . ?
N1 C1 N2 108.6(4) . . ?
C26 C21 P1 125.3(4) . . ?
C26 C21 C22 116.7(5) . . ?
C22 C21 P1 117.9(4) . . ?
C50 C45 P2 121.1(4) . . ?
C50 C45 C46 118.2(4) . . ?
C46 C45 P2 120.7(3) . . ?
C38 C33 P1 122.8(4) . . ?
C38 C33 C34 118.0(5) . . ?
C34 C33 P1 119.2(4) . . ?
C28 C27 P1 121.1(4) . . ?
C32 C27 P1 121.1(4) . . ?
C32 C27 C28 117.5(5) . . ?
C56 C51 P2 119.5(4) . . ?
C56 C51 C52 118.8(5) . . ?
C52 C51 P2 121.3(5) . . ?
N2 C4 C5 127.8(5) . . ?
N3 C4 N2 111.4(4) . . ?
N3 C4 C5 120.8(5) . . ?
N3 C8 N4 111.4(4) . . ?
N3 C8 C7 121.1(5) . . ?
C7 C8 N4 127.5(5) . . ?
C45 C50 H50 119.1 . . ?
C45 C50 C49 121.7(5) . . ?
C49 C50 H50 119.1 . . ?
N2 C3 C17 133.4(6) . . ?
C2 C3 N2 104.7(4) . . ?
C2 C3 C17 121.9(6) . . ?
N4 C11 Ru1 112.5(3) . . ?
N5 C11 Ru1 144.0(3) . . ?
N5 C11 N4 103.4(4) . . ?
C50 C49 H49 119.7 . . ?
C48 C49 C50 120.7(5) . . ?
C48 C49 H49 119.7 . . ?
C49 C48 H48 120.7 . . ?
C49 C48 C47 118.7(5) . . ?
C47 C48 H48 120.7 . . ?
C27 C28 H28 119.2 . . ?
C27 C28 C29 121.6(5) . . ?
C29 C28 H28 119.2 . . ?
C39 C40 H40 119.3 . . ?
C39 C40 C41 121.5(7) . . ?
C41 C40 H40 119.3 . . ?
C40 C39 P2 115.0(4) . . ?
C40 C39 C44 120.0(6) . . ?
C44 C39 P2 124.9(5) . . ?
N1 C2 C20 127.9(6) . . ?
C3 C2 N1 111.1(5) . . ?
C3 C2 C20 120.9(6) . . ?
C51 C56 H56 119.4 . . ?
C51 C56 C55 121.2(6) . . ?
C55 C56 H56 119.4 . . ?
C45 C46 H46 120.1 . . ?
C45 C46 C47 119.8(5) . . ?
C47 C46 H46 120.1 . . ?
C16 C9 N4 133.0(6) . . ?
C10 C9 N4 106.2(4) . . ?
C10 C9 C16 120.7(5) . . ?
C21 C26 H26 119.7 . . ?
C21 C26 C25 120.6(6) . . ?
C25 C26 H26 119.7 . . ?
C3 C17 H17 122.5 . . ?
C18 C17 C3 115.1(7) . . ?
C18 C17 H17 122.5 . . ?
N5 C12 H12A 109.5 . . ?
N5 C12 H12B 109.5 . . ?
N5 C12 H12C 109.5 . . ?
H12A C12 H12B 109.5 . . ?
H12A C12 H12C 109.5 . . ?
H12B C12 H12C 109.5 . . ?
C48 C47 C46 120.8(5) . . ?
C48 C47 H47 119.6 . . ?
C46 C47 H47 119.6 . . ?
C2 C20 H20 121.4 . . ?
C19 C20 C2 117.2(7) . . ?
C19 C20 H20 121.4 . . ?
C8 C7 H7 121.3 . . ?
C8 C7 C6 117.3(5) . . ?
C6 C7 H7 121.3 . . ?
C27 C32 H32 119.2 . . ?
C31 C32 C27 121.6(6) . . ?
C31 C32 H32 119.2 . . ?
C51 C52 H52 121.4 . . ?
C51 C52 C53 117.2(7) . . ?
C53 C52 H52 121.4 . . ?
C9 C16 H16 122.1 . . ?
C15 C16 C9 115.7(7) . . ?
C15 C16 H16 122.1 . . ?
C9 C10 N5 106.7(4) . . ?
C13 C10 N5 130.8(6) . . ?
C13 C10 C9 122.5(6) . . ?
C20 C19 H19 119.4 . . ?
C18 C19 C20 121.2(7) . . ?
C18 C19 H19 119.4 . . ?
C17 C18 H18 118.2 . . ?
C19 C18 C17 123.6(7) . . ?
C19 C18 H18 118.2 . . ?
C22 C23 H23 119.7 . . ?
C24 C23 H23 119.7 . . ?
C24 C23 C22 120.5(6) . . ?
C4 C5 H5 121.2 . . ?
C6 C5 C4 117.6(5) . . ?
C6 C5 H5 121.2 . . ?
C33 C38 H38 119.8 . . ?
C33 C38 C37 120.4(6) . . ?
C37 C38 H38 119.8 . . ?
C21 C22 H22 118.8 . . ?
C23 C22 C21 122.5(5) . . ?
C23 C22 H22 118.8 . . ?
C7 C6 H6 118.6 . . ?
C5 C6 C7 122.7(5) . . ?
C5 C6 H6 118.6 . . ?
C28 C29 H29 120.5 . . ?
C30 C29 C28 119.1(6) . . ?
C30 C29 H29 120.5 . . ?
C56 C55 H55 119.8 . . ?
C54 C55 C56 120.5(7) . . ?
C54 C55 H55 119.8 . . ?
C23 C24 H24 120.6 . . ?
C23 C24 C25 118.9(6) . . ?
C25 C24 H24 120.6 . . ?
C33 C34 H34 119.7 . . ?
C33 C34 C35 120.7(6) . . ?
C35 C34 H34 119.7 . . ?
C16 C15 H15 118.3 . . ?
C14 C15 C16 123.5(7) . . ?
C14 C15 H15 118.3 . . ?
C10 C13 H13 122.1 . . ?
C10 C13 C14 115.9(7) . . ?
C14 C13 H13 122.1 . . ?
C40 C41 H41 121.3 . . ?
C42 C41 C40 117.5(8) . . ?
C42 C41 H41 121.3 . . ?
C26 C25 H25 119.6 . . ?
C24 C25 C26 120.8(6) . . ?
C24 C25 H25 119.6 . . ?
C32 C31 H31 119.2 . . ?
C30 C31 C32 121.7(6) . . ?
C30 C31 H31 119.2 . . ?
C55 C54 H54 120.5 . . ?
C53 C54 C55 119.1(7) . . ?
C53 C54 H54 120.5 . . ?
C39 C44 H44 120.5 . . ?
C39 C44 C43 119.0(8) . . ?
C43 C44 H44 120.5 . . ?
C35 C36 H36 120.4 . . ?
C37 C36 H36 120.4 . . ?
C37 C36 C35 119.2(7) . . ?
C41 C42 H42 119.2 . . ?
C43 C42 C41 121.5(7) . . ?
C43 C42 H42 119.2 . . ?
C52 C53 H53 118.4 . . ?
C54 C53 C52 123.2(7) . . ?
C54 C53 H53 118.4 . . ?
C29 C30 H30 120.7 . . ?
C31 C30 C29 118.6(6) . . ?
C31 C30 H30 120.7 . . ?
C34 C35 H35 120.1 . . ?
C36 C35 C34 119.9(7) . . ?
C36 C35 H35 120.1 . . ?
C38 C37 H37 119.2 . . ?
C36 C37 C38 121.7(7) . . ?
C36 C37 H37 119.2 . . ?
C15 C14 C13 121.7(7) . . ?
C15 C14 H14 119.2 . . ?
C13 C14 H14 119.2 . . ?
C44 C43 H43 119.8 . . ?
C42 C43 C44 120.5(8) . . ?
C42 C43 H43 119.8 . . ?
C1S O1S H1S 109.5 . . ?
C3S O2S C4S 124.4(15) . . ?
O1S C1S H1SA 109.5 . . ?
O1S C1S H1SB 109.5 . . ?
O1S C1S H1SC 109.5 . . ?
H1SA C1S H1SB 109.5 . . ?
H1SA C1S H1SC 109.5 . . ?
H1SB C1S H1SC 109.5 . . ?
O2S C4S H4SA 107.8 . . ?
O2S C4S H4SB 107.8 . . ?
H4SA C4S H4SB 107.2 . . ?
C5S C4S O2S 117.8(14) . . ?
C5S C4S H4SA 107.8 . . ?
C5S C4S H4SB 107.8 . . ?
H2SA C2S H2SB 109.5 . . ?
H2SA C2S H2SC 109.5 . . ?
H2SB C2S H2SC 109.5 . . ?
C3S C2S H2SA 109.5 . . ?
C3S C2S H2SB 109.5 . . ?
C3S C2S H2SC 109.5 . . ?
O2S C3S C2S 120.9(18) . . ?
O2S C3S H3SA 107.1 . . ?
O2S C3S H3SB 107.1 . . ?
C2S C3S H3SA 107.1 . . ?
C2S C3S H3SB 107.1 . . ?
H3SA C3S H3SB 106.8 . . ?
C4S C5S H5SA 109.5 . . ?
C4S C5S H5SB 109.5 . . ?
C4S C5S H5SC 109.5 . . ?
H5SA C5S H5SB 109.5 . . ?
H5SA C5S H5SC 109.5 . . ?
H5SB C5S H5SC 109.5 . . ?

loop_
_geom_bond_atom_site_label_1
_geom_bond_atom_site_label_2
_geom_bond_distance
_geom_bond_site_symmetry_2
_geom_bond_publ_flag
Ru1 P1 2.3720(11) . ?
Ru1 P2 2.3703(12) . ?
Ru1 Cl1 2.4448(11) . ?
Ru1 N3 1.989(3) . ?
Ru1 C1 2.076(5) . ?
Ru1 C11 2.031(5) . ?
P1 C21 1.834(5) . ?
P1 C33 1.833(5) . ?
P1 C27 1.834(5) . ?
P2 C45 1.838(4) . ?
P2 C51 1.833(5) . ?
P2 C39 1.849(5) . ?
N2 C1 1.437(5) . ?
N2 C4 1.375(6) . ?
N2 C3 1.397(6) . ?
N3 C4 1.356(6) . ?
N3 C8 1.359(6) . ?
N1 C1 1.318(6) . ?
N1 C2 1.385(7) . ?
N4 C8 1.393(6) . ?
N4 C11 1.410(5) . ?
N4 C9 1.402(6) . ?
N5 C11 1.352(6) . ?
N5 C12 1.447(6) . ?
N5 C10 1.393(6) . ?
C21 C26 1.372(7) . ?
C21 C22 1.380(6) . ?
C45 C50 1.357(6) . ?
C45 C46 1.383(6) . ?
C33 C38 1.344(7) . ?
C33 C34 1.384(7) . ?
C27 C28 1.381(7) . ?
C27 C32 1.370(7) . ?
C51 C56 1.378(8) . ?
C51 C52 1.392(7) . ?
C4 C5 1.389(6) . ?
C8 C7 1.380(6) . ?
C50 H50 0.9300 . ?
C50 C49 1.371(7) . ?
C3 C2 1.383(8) . ?
C3 C17 1.404(7) . ?
C49 H49 0.9300 . ?
C49 C48 1.354(7) . ?
C48 H48 0.9300 . ?
C48 C47 1.371(8) . ?
C28 H28 0.9300 . ?
C28 C29 1.397(7) . ?
C40 H40 0.9300 . ?
C40 C39 1.382(8) . ?
C40 C41 1.401(8) . ?
C39 C44 1.388(8) . ?
C2 C20 1.404(8) . ?
C56 H56 0.9300 . ?
C56 C55 1.389(7) . ?
C46 H46 0.9300 . ?
C46 C47 1.386(7) . ?
C9 C16 1.400(7) . ?
C9 C10 1.378(7) . ?
C26 H26 0.9300 . ?
C26 C25 1.394(8) . ?
C17 H17 0.9300 . ?
C17 C18 1.399(10) . ?
C12 H12A 0.9600 . ?
C12 H12B 0.9600 . ?
C12 H12C 0.9600 . ?
C47 H47 0.9300 . ?
C20 H20 0.9300 . ?
C20 C19 1.382(11) . ?
C7 H7 0.9300 . ?
C7 C6 1.382(8) . ?
C32 H32 0.9300 . ?
C32 C31 1.364(8) . ?
C52 H52 0.9300 . ?
C52 C53 1.422(9) . ?
C16 H16 0.9300 . ?
C16 C15 1.380(10) . ?
C10 C13 1.369(8) . ?
C19 H19 0.9300 . ?
C19 C18 1.356(11) . ?
C18 H18 0.9300 . ?
C23 H23 0.9300 . ?
C23 C22 1.375(7) . ?
C23 C24 1.341(8) . ?
C5 H5 0.9300 . ?
C5 C6 1.368(8) . ?
C38 H38 0.9300 . ?
C38 C37 1.387(8) . ?
C22 H22 0.9300 . ?
C6 H6 0.9300 . ?
C29 H29 0.9300 . ?
C29 C30 1.391(9) . ?
C55 H55 0.9300 . ?
C55 C54 1.356(10) . ?
C24 H24 0.9300 . ?
C24 C25 1.374(9) . ?
C34 H34 0.9300 . ?
C34 C35 1.385(8) . ?
C15 H15 0.9300 . ?
C15 C14 1.330(11) . ?
C13 H13 0.9300 . ?
C13 C14 1.406(10) . ?
C41 H41 0.9300 . ?
C41 C42 1.396(12) . ?
C25 H25 0.9300 . ?
C31 H31 0.9300 . ?
C31 C30 1.363(9) . ?
C54 H54 0.9300 . ?
C54 C53 1.328(11) . ?
C44 H44 0.9300 . ?
C44 C43 1.401(10) . ?
C36 H36 0.9300 . ?
C36 C35 1.356(10) . ?
C36 C37 1.330(10) . ?
C42 H42 0.9300 . ?
C42 C43 1.368(13) . ?
C53 H53 0.9300 . ?
C30 H30 0.9300 . ?
C35 H35 0.9300 . ?
C37 H37 0.9300 . ?
C14 H14 0.9300 . ?
C43 H43 0.9300 . ?
O1S H1S 0.8200 . ?
O1S C1S 1.794(14) . ?
O2S C4S 1.403(17) . ?
O2S C3S 1.219(17) . ?
C1S H1SA 0.9600 . ?
C1S H1SB 0.9600 . ?
C1S H1SC 0.9600 . ?
C4S H4SA 0.9700 . ?
C4S H4SB 0.9700 . ?
C4S C5S 1.355(17) . ?
C2S H2SA 0.9600 . ?
C2S H2SB 0.9600 . ?
C2S H2SC 0.9600 . ?
C2S C3S 1.46(2) . ?
C3S H3SA 0.9700 . ?
C3S H3SB 0.9700 . ?
C5S H5SA 0.9600 . ?
C5S H5SB 0.9600 . ?
C5S H5SC 0.9600 . ?

loop_
_geom_torsion_atom_site_label_1
_geom_torsion_atom_site_label_2
_geom_torsion_atom_site_label_3
_geom_torsion_atom_site_label_4
_geom_torsion
_geom_torsion_site_symmetry_1
_geom_torsion_site_symmetry_2
_geom_torsion_site_symmetry_3
_geom_torsion_site_symmetry_4
_geom_torsion_publ_flag
Ru1 P1 C21 C26 -113.3(5) . . . . ?
Ru1 P1 C21 C22 68.8(4) . . . . ?
Ru1 P1 C33 C38 15.0(5) . . . . ?
Ru1 P1 C33 C34 -166.4(4) . . . . ?
Ru1 P1 C27 C28 69.7(5) . . . . ?
Ru1 P1 C27 C32 -103.9(5) . . . . ?
Ru1 P2 C45 C50 164.0(3) . . . . ?
Ru1 P2 C45 C46 -19.2(4) . . . . ?
Ru1 P2 C51 C56 95.4(4) . . . . ?
Ru1 P2 C51 C52 -76.7(4) . . . . ?
Ru1 P2 C39 C40 -53.8(4) . . . . ?
Ru1 P2 C39 C44 129.4(5) . . . . ?
Ru1 N3 C4 N2 0.3(5) . . . . ?
Ru1 N3 C4 C5 179.8(4) . . . . ?
Ru1 N3 C8 N4 1.5(5) . . . . ?
Ru1 N3 C8 C7 -179.5(4) . . . . ?
P1 C21 C26 C25 -178.7(5) . . . . ?
P1 C21 C22 C23 177.6(5) . . . . ?
P1 C33 C38 C37 177.6(5) . . . . ?
P1 C33 C34 C35 -177.6(6) . . . . ?
P1 C27 C28 C29 -175.1(5) . . . . ?
P1 C27 C32 C31 175.7(6) . . . . ?
P2 C45 C50 C49 175.6(4) . . . . ?
P2 C45 C46 C47 -175.8(4) . . . . ?
P2 C51 C56 C55 -173.3(4) . . . . ?
P2 C51 C52 C53 174.9(4) . . . . ?
P2 C39 C44 C43 179.4(5) . . . . ?
N2 C4 C5 C6 179.7(5) . . . . ?
N2 C3 C2 N1 -0.9(5) . . . . ?
N2 C3 C2 C20 -179.9(4) . . . . ?
N2 C3 C17 C18 179.6(5) . . . . ?
N3 C4 C5 C6 0.3(8) . . . . ?
N3 C8 C7 C6 -0.9(8) . . . . ?
N1 C2 C20 C19 -178.4(5) . . . . ?
N4 C8 C7 C6 178.0(5) . . . . ?
N4 C9 C16 C15 -178.7(5) . . . . ?
N4 C9 C10 N5 1.0(5) . . . . ?
N4 C9 C10 C13 -179.9(4) . . . . ?
N5 C10 C13 C14 177.3(5) . . . . ?
C1 N2 C4 N3 1.6(6) . . . . ?
C1 N2 C4 C5 -177.8(5) . . . . ?
C1 N2 C3 C2 0.7(5) . . . . ?
C1 N2 C3 C17 -178.6(5) . . . . ?
C1 N1 C2 C3 0.8(5) . . . . ?
C1 N1 C2 C20 179.6(5) . . . . ?
C21 P1 C33 C38 142.8(5) . . . . ?
C21 P1 C33 C34 -38.5(5) . . . . ?
C21 P1 C27 C28 -57.9(5) . . . . ?
C21 P1 C27 C32 128.5(5) . . . . ?
C21 C26 C25 C24 2.1(12) . . . . ?
C45 P2 C51 C56 -34.1(4) . . . . ?
C45 P2 C51 C52 153.8(4) . . . . ?
C45 P2 C39 C40 78.4(4) . . . . ?
C45 P2 C39 C44 -98.3(5) . . . . ?
C45 C50 C49 C48 -0.5(8) . . . . ?
C45 C46 C47 C48 1.0(9) . . . . ?
C33 P1 C21 C26 116.4(5) . . . . ?
C33 P1 C21 C22 -61.5(4) . . . . ?
C33 P1 C27 C28 -160.9(4) . . . . ?
C33 P1 C27 C32 25.5(5) . . . . ?
C33 C38 C37 C36 -1.3(12) . . . . ?
C33 C34 C35 C36 1.1(12) . . . . ?
C27 P1 C21 C26 11.6(5) . . . . ?
C27 P1 C21 C22 -166.3(4) . . . . ?
C27 P1 C33 C38 -109.3(5) . . . . ?
C27 P1 C33 C34 69.4(5) . . . . ?
C27 C28 C29 C30 0.0(10) . . . . ?
C27 C32 C31 C30 -1.4(12) . . . . ?
C51 P2 C45 C50 -73.6(4) . . . . ?
C51 P2 C45 C46 103.1(4) . . . . ?
C51 P2 C39 C40 -177.5(4) . . . . ?
C51 P2 C39 C44 5.8(6) . . . . ?
C51 C56 C55 C54 0.2(10) . . . . ?
C51 C52 C53 C54 -4.1(10) . . . . ?
C4 N2 C1 Ru1 -2.5(5) . . . . ?
C4 N2 C1 N1 177.0(4) . . . . ?
C4 N2 C3 C2 -176.1(4) . . . . ?
C4 N2 C3 C17 4.6(8) . . . . ?
C4 N3 C8 N4 -178.0(4) . . . . ?
C4 N3 C8 C7 1.1(7) . . . . ?
C4 C5 C6 C7 -0.2(9) . . . . ?
C8 N3 C4 N2 179.8(4) . . . . ?
C8 N3 C4 C5 -0.8(7) . . . . ?
C8 N4 C11 Ru1 -0.2(5) . . . . ?
C8 N4 C11 N5 177.4(4) . . . . ?
C8 N4 C9 C16 0.0(9) . . . . ?
C8 N4 C9 C10 -176.9(5) . . . . ?
C8 C7 C6 C5 0.5(9) . . . . ?
C50 C45 C46 C47 1.0(8) . . . . ?
C50 C49 C48 C47 2.4(9) . . . . ?
C3 N2 C1 Ru1 -179.8(3) . . . . ?
C3 N2 C1 N1 -0.3(5) . . . . ?
C3 N2 C4 N3 178.1(4) . . . . ?
C3 N2 C4 C5 -1.3(8) . . . . ?
C3 C2 C20 C19 0.4(8) . . . . ?
C3 C17 C18 C19 -0.2(10) . . . . ?
C11 N4 C8 N3 -0.8(6) . . . . ?
C11 N4 C8 C7 -179.8(5) . . . . ?
C11 N4 C9 C16 175.5(5) . . . . ?
C11 N4 C9 C10 -1.4(5) . . . . ?
C11 N5 C10 C9 -0.4(5) . . . . ?
C11 N5 C10 C13 -179.3(5) . . . . ?
C49 C48 C47 C46 -2.7(9) . . . . ?
C28 C27 C32 C31 1.9(9) . . . . ?
C28 C29 C30 C31 0.6(12) . . . . ?
C40 C39 C44 C43 2.8(9) . . . . ?
C40 C41 C42 C43 0.7(12) . . . . ?
C39 P2 C45 C50 34.9(4) . . . . ?
C39 P2 C45 C46 -148.3(4) . . . . ?
C39 P2 C51 C56 -137.5(4) . . . . ?
C39 P2 C51 C52 50.3(4) . . . . ?
C39 C40 C41 C42 -0.1(10) . . . . ?
C39 C44 C43 C42 -2.2(12) . . . . ?
C2 N1 C1 Ru1 179.0(4) . . . . ?
C2 N1 C1 N2 -0.3(5) . . . . ?
C2 C3 C17 C18 0.3(8) . . . . ?
C2 C20 C19 C18 -0.2(11) . . . . ?
C56 C51 C52 C53 2.7(8) . . . . ?
C56 C55 C54 C53 -1.4(11) . . . . ?
C46 C45 C50 C49 -1.3(7) . . . . ?
C9 N4 C8 N3 174.5(4) . . . . ?
C9 N4 C8 C7 -4.5(8) . . . . ?
C9 N4 C11 Ru1 -176.4(3) . . . . ?
C9 N4 C11 N5 1.1(5) . . . . ?
C9 C16 C15 C14 0.7(10) . . . . ?
C9 C10 C13 C14 -1.5(8) . . . . ?
C26 C21 C22 C23 -0.5(8) . . . . ?
C17 C3 C2 N1 178.5(4) . . . . ?
C17 C3 C2 C20 -0.4(8) . . . . ?
C12 N5 C11 Ru1 -1.5(8) . . . . ?
C12 N5 C11 N4 -177.6(4) . . . . ?
C12 N5 C10 C9 176.8(4) . . . . ?
C12 N5 C10 C13 -2.1(8) . . . . ?
C20 C19 C18 C17 0.1(12) . . . . ?
C32 C27 C28 C29 -1.2(9) . . . . ?
C32 C31 C30 C29 0.1(13) . . . . ?
C52 C51 C56 C55 -0.9(8) . . . . ?
C16 C9 C10 N5 -176.3(4) . . . . ?
C16 C9 C10 C13 2.7(8) . . . . ?
C16 C15 C14 C13 0.4(12) . . . . ?
C10 N5 C11 Ru1 175.6(4) . . . . ?
C10 N5 C11 N4 -0.5(5) . . . . ?
C10 C9 C16 C15 -2.2(8) . . . . ?
C10 C13 C14 C15 0.0(10) . . . . ?
C23 C24 C25 C26 -2.1(12) . . . . ?
C38 C33 C34 C35 1.1(10) . . . . ?
C22 C21 C26 C25 -0.8(9) . . . . ?
C22 C23 C24 C25 0.8(10) . . . . ?
C55 C54 C53 C52 3.5(12) . . . . ?
C24 C23 C22 C21 0.4(10) . . . . ?
C34 C33 C38 C37 -1.0(9) . . . . ?
C41 C40 C39 P2 -178.6(5) . . . . ?
C41 C40 C39 C44 -1.7(9) . . . . ?
C41 C42 C43 C44 0.5(14) . . . . ?
C35 C36 C37 C38 3.6(13) . . . . ?
C37 C36 C35 C34 -3.4(14) . . . . ?
C4S O2S C3S C2S 169(2) . . . . ?
C3S O2S C4S C5S -170(2) . . . . ?

loop_
_exptl_oxdiff_crystal_face_indexfrac_h
_exptl_oxdiff_crystal_face_indexfrac_k
_exptl_oxdiff_crystal_face_indexfrac_l
_exptl_oxdiff_crystal_face_x
_exptl_oxdiff_crystal_face_y
_exptl_oxdiff_crystal_face_z
0.0000 -0.0003 1.0003 -0.0168 -0.0341 0.0163
13.8095 -12.4032 -14.6250 0.9485 0.2814 0.1457
-18.2822 -3.9970 3.9005 -0.6227 -0.1814 -0.7612
1.1440 -23.1282 -17.9475 0.7638 0.2301 -0.6031
-4.1688 21.9125 18.1731 -0.8496 -0.2550 0.4617
-8.7056 18.7372 17.4875 -0.9364 -0.2796 0.2120
10.4330 2.8713 19.0476 -0.0130 -0.6114 0.7912
-12.0804 -8.1033 -16.4595 0.0083 0.4388 -0.8986
-13.9136 -19.8879 -6.5977 -0.0052 -0.0891 -0.9960
-0.0001 1.0008 -1.0000 -0.0015 0.0505 -0.0009
0.0001 -1.0008 1.0000 0.0015 -0.0505 0.0009
-1.0002 -0.0006 0.0003 -0.0345 0.0009 -0.0418
1.0002 0.0006 -0.0003 0.0345 -0.0009 0.0418
0.0000 -1.0005 -0.0002 0.0183 -0.0164 -0.0155
-0.0000 1.0005 0.0002 -0.0183 0.0164 0.0155
12.5610 25.1991 -2.5270 0.0148 0.4884 0.8725
-0.0000 0.0003 -1.0003 0.0168 0.0341 -0.0163
18.2821 4.0213 -3.8821 0.6219 0.1812 0.7618
